data_7119504
loop_
_publ_author_name
'Garc\'ia-Rodr\'iguez, Ra\'ul'
'Hanf, Schirin'
'Bond, Andrew D.'
'Wright, Dominic S.'

_publ_section_title
;
 A non-chiral lithium aluminate reagent for the determination of
 enantiomeric excess of chiral alcohols.
;
_journal_issue 7
_journal_name_full 'Chemical communications (Cambridge, England)'
_journal_page_first 1225
_journal_page_last 1228
_journal_paper_doi 10.1039/c6cc09671a
_journal_volume 53
_journal_year 2017
_chemical_formula_moiety 'C44 H52 Al2 Li2 N4 O2'
_chemical_formula_sum 'C44 H52 Al2 Li2 N4 O2'
_chemical_formula_weight 736.73
_space_group_crystal_system monoclinic
_space_group_IT_number 14
_space_group_name_Hall '-P 2ybc'
_space_group_name_H-M_alt 'P 1 21/c 1'
_symmetry_space_group_name_Hall '-P 2ybc'
_symmetry_space_group_name_H-M 'P 1 21/c 1'
_atom_sites_solution_hydrogens geom
_audit_creation_method SHELXL-2014/7
_audit_update_record
;
2016-09-07 deposited with the CCDC.
2016-12-07 downloaded from the CCDC.
;
_cell_angle_alpha 90
_cell_angle_beta 110.2430(10)
_cell_angle_gamma 90
_cell_formula_units_Z 2
_cell_length_a 10.9319(2)
_cell_length_b 12.8579(2)
_cell_length_c 15.7558(3)
_cell_measurement_reflns_used 9130
_cell_measurement_temperature 180(2)
_cell_measurement_theta_max 66.45
_cell_measurement_theta_min 4.31
_cell_volume 2077.86(7)
_computing_cell_refinement 'SAINT (Bruker, 2014)'
_computing_data_collection 'APEX2 (Bruker, 2014)'
_computing_data_reduction SAINT
_computing_molecular_graphics 'Mercury (Macrae et al., 2008)'
_computing_publication_material SHELXL
_computing_structure_refinement 'SHELXL (Sheldrick, 2015)'
_computing_structure_solution 'SHELXT (Sheldrick, 2015)'
_diffrn_ambient_temperature 180(2)
_diffrn_measured_fraction_theta_full 0.998
_diffrn_measured_fraction_theta_max 0.998
_diffrn_measurement_device_type 'Bruker D8-QUEST PHOTON-100'
_diffrn_measurement_method '\w and \f-scans'
_diffrn_radiation_type CuK\a
_diffrn_radiation_wavelength 1.54178
_diffrn_reflns_av_R_equivalents 0.0456
_diffrn_reflns_av_unetI/netI 0.0276
_diffrn_reflns_Laue_measured_fraction_full 0.998
_diffrn_reflns_Laue_measured_fraction_max 0.998
_diffrn_reflns_limit_h_max 13
_diffrn_reflns_limit_h_min -12
_diffrn_reflns_limit_k_max 15
_diffrn_reflns_limit_k_min -15
_diffrn_reflns_limit_l_max 18
_diffrn_reflns_limit_l_min -18
_diffrn_reflns_number 22969
_diffrn_reflns_point_group_measured_fraction_full 0.998
_diffrn_reflns_point_group_measured_fraction_max 0.998
_diffrn_reflns_theta_full 66.678
_diffrn_reflns_theta_max 66.678
_diffrn_reflns_theta_min 4.310
_diffrn_source 'Incoatec I\mS Cu microsource'
_exptl_absorpt_coefficient_mu 0.938
_exptl_absorpt_correction_T_max 0.7528
_exptl_absorpt_correction_T_min 0.4932
_exptl_absorpt_correction_type multi-scan
_exptl_absorpt_process_details 'SADABS (Bruker, 2014)'
_exptl_crystal_colour colourless
_exptl_crystal_density_diffrn 1.178
_exptl_crystal_description block
_exptl_crystal_F_000 784
_exptl_crystal_size_max 0.350
_exptl_crystal_size_mid 0.250
_exptl_crystal_size_min 0.150
_refine_diff_density_max 0.237
_refine_diff_density_min -0.314
_refine_diff_density_rms 0.045
_refine_ls_extinction_method none
_refine_ls_goodness_of_fit_ref 1.074
_refine_ls_hydrogen_treatment constr
_refine_ls_matrix_type full
_refine_ls_number_parameters 248
_refine_ls_number_reflns 3663
_refine_ls_number_restraints 0
_refine_ls_restrained_S_all 1.074
_refine_ls_R_factor_all 0.0734
_refine_ls_R_factor_gt 0.0584
_refine_ls_shift/su_max 0.000
_refine_ls_shift/su_mean 0.000
_refine_ls_structure_factor_coef Fsqd
_refine_ls_weighting_details 'w=1/[\s^2^(Fo^2^)+(0.0689P)^2^+1.6043P] where P=(Fo^2^+2Fc^2^)/3'
_refine_ls_weighting_scheme calc
_refine_ls_wR_factor_gt 0.1517
_refine_ls_wR_factor_ref 0.1618
_reflns_Friedel_coverage 0.000
_reflns_number_gt 2941
_reflns_number_total 3663
_reflns_threshold_expression 'I > 2\s(I)'
_cod_data_source_file c6cc09671a2.cif
_cod_data_source_block 5RS
_cod_original_cell_volume 2077.86(6)
_cod_database_code 7119504
_cambridge_user_name 'Raul Garcia-Rodriguez'
_cambridge_user_crsid rg587
_cambridge_supervisor_name 'Dominic Wright'
_cambridge_supervisor_crsid dsw1000
_cambridge_crystallographer_name 'Andrew Bond'
_cambridge_crystallographer_crsid adb29
_cambridge_sample_id R6270
_cambridge_data_id DW_B2_0154
_shelx_space_group_comment
;
The symmetry employed for this shelxl refinement is uniquely defined
by the following loop, which should always be used as a source of
symmetry information in preference to the above space-group names.
They are only intended as comments.
;
_shelx_estimated_absorpt_t_min 0.735
_shelx_estimated_absorpt_t_max 0.872

loop_
_space_group_symop_operation_xyz
'x, y, z'
'-x, y+1/2, -z+1/2'
'-x, -y, -z'
'x, -y-1/2, z-1/2'

loop_
_atom_site_label
_atom_site_type_symbol
_atom_site_fract_x
_atom_site_fract_y
_atom_site_fract_z
_atom_site_U_iso_or_equiv
_atom_site_adp_type
_atom_site_occupancy
_atom_site_site_symmetry_order
_atom_site_calc_flag
_atom_site_refinement_flags_posn
_atom_site_refinement_flags_adp
Al1 Al 0.36790(7) 0.68265(6) 0.48057(5) 0.0387(2) Uani 1 1 d . .
Li1 Li 0.3754(4) 0.4463(4) 0.4721(4) 0.0561(13) Uani 1 1 d . .
O1 O 0.42738(17) 0.56906(14) 0.54959(12) 0.0449(5) Uani 1 1 d . .
N1 N 0.2455(2) 0.51202(17) 0.35560(16) 0.0461(5) Uani 1 1 d . .
N2 N 0.6388(2) 0.70341(18) 0.49030(18) 0.0541(6) Uani 1 1 d . .
C1 C 0.2564(3) 0.7807(2) 0.5190(2) 0.0584(8) Uani 1 1 d . .
H1A H 0.2115 0.7405 0.5532 0.070 Uiso 1 1 calc R U
H1B H 0.3145 0.8311 0.5617 0.070 Uiso 1 1 calc R U
C2 C 0.1555(4) 0.8410(3) 0.4475(3) 0.0804(11) Uani 1 1 d . .
H2A H 0.1968 0.8786 0.4105 0.121 Uiso 1 1 calc R U
H2B H 0.1137 0.8907 0.4759 0.121 Uiso 1 1 calc R U
H2C H 0.0897 0.7931 0.4090 0.121 Uiso 1 1 calc R U
C3 C 0.2232(4) 0.5338(4) 0.6307(4) 0.124(2) Uani 1 1 d . .
H3 H 0.1961 0.5742 0.5769 0.149 Uiso 1 1 calc R U
C4 C 0.1301(5) 0.4955(4) 0.6657(6) 0.160(3) Uani 1 1 d . .
H4 H 0.0404 0.5111 0.6362 0.192 Uiso 1 1 calc R U
C5 C 0.1675(6) 0.4367(3) 0.7411(5) 0.116(2) Uani 1 1 d . .
H5 H 0.1042 0.4117 0.7649 0.140 Uiso 1 1 calc R U
C6 C 0.2921(6) 0.4136(3) 0.7824(3) 0.0913(14) Uani 1 1 d . .
H6 H 0.3174 0.3721 0.8355 0.110 Uiso 1 1 calc R U
C7 C 0.3854(4) 0.4494(3) 0.7489(2) 0.0677(9) Uani 1 1 d . .
H7 H 0.4738 0.4297 0.7781 0.081 Uiso 1 1 calc R U
C8 C 0.3527(3) 0.5132(2) 0.6737(2) 0.0557(8) Uani 1 1 d . .
C9 C 0.5044(4) 0.6615(3) 0.6934(2) 0.0783(11) Uani 1 1 d . .
H9A H 0.5728 0.6915 0.6740 0.117 Uiso 1 1 calc R U
H9B H 0.5385 0.6503 0.7589 0.117 Uiso 1 1 calc R U
H9C H 0.4300 0.7093 0.6780 0.117 Uiso 1 1 calc R U
C10 C 0.4607(3) 0.5584(3) 0.6457(2) 0.0573(8) Uani 1 1 d . .
H10 H 0.5365 0.5097 0.6674 0.069 Uiso 1 1 calc R U
C11 C 0.2693(2) 0.6162(2) 0.36031(17) 0.0399(6) Uani 1 1 d . .
C12 C 0.2219(3) 0.6757(3) 0.2818(2) 0.0566(8) Uani 1 1 d . .
H12 H 0.2388 0.7484 0.2843 0.068 Uiso 1 1 calc R U
C13 C 0.1505(3) 0.6302(3) 0.2006(2) 0.0690(10) Uani 1 1 d . .
H13 H 0.1185 0.6711 0.1472 0.083 Uiso 1 1 calc R U
C14 C 0.1261(3) 0.5255(3) 0.1974(2) 0.0632(9) Uani 1 1 d . .
H14 H 0.0764 0.4931 0.1420 0.076 Uiso 1 1 calc R U
C15 C 0.1746(3) 0.4681(2) 0.2756(2) 0.0562(8) Uani 1 1 d . .
C16 C 0.1474(4) 0.3538(3) 0.2742(3) 0.0956(15) Uani 1 1 d . .
H16A H 0.2019 0.3227 0.3316 0.143 Uiso 1 1 calc R U
H16B H 0.1674 0.3212 0.2242 0.143 Uiso 1 1 calc R U
H16C H 0.0553 0.3428 0.2657 0.143 Uiso 1 1 calc R U
C21 C 0.5264(3) 0.7571(2) 0.47322(17) 0.0428(6) Uani 1 1 d . .
C22 C 0.5260(3) 0.8625(2) 0.4521(2) 0.0562(8) Uani 1 1 d . .
H22 H 0.4477 0.9013 0.4389 0.067 Uiso 1 1 calc R U
C23 C 0.6371(4) 0.9116(2) 0.4500(2) 0.0669(9) Uani 1 1 d . .
H23 H 0.6354 0.9835 0.4359 0.080 Uiso 1 1 calc R U
C24 C 0.7484(3) 0.8565(3) 0.4683(2) 0.0654(9) Uani 1 1 d . .
H24 H 0.8263 0.8894 0.4685 0.078 Uiso 1 1 calc R U
C25 C 0.7471(3) 0.7510(3) 0.4869(3) 0.0670(9) Uani 1 1 d . .
C26 C 0.8673(4) 0.6875(4) 0.5042(5) 0.141(3) Uani 1 1 d . .
H26A H 0.8475 0.6142 0.5109 0.211 Uiso 1 1 calc R U
H26B H 0.9348 0.7116 0.5597 0.211 Uiso 1 1 calc R U
H26C H 0.8986 0.6948 0.4532 0.211 Uiso 1 1 calc R U

loop_
_atom_site_aniso_label
_atom_site_aniso_U_11
_atom_site_aniso_U_22
_atom_site_aniso_U_33
_atom_site_aniso_U_23
_atom_site_aniso_U_13
_atom_site_aniso_U_12
Al1 0.0390(4) 0.0349(4) 0.0421(4) 0.0008(3) 0.0138(3) 0.0021(3)
Li1 0.042(2) 0.043(3) 0.074(3) 0.013(2) 0.009(2) -0.002(2)
O1 0.0439(10) 0.0482(10) 0.0422(10) 0.0105(8) 0.0146(8) 0.0000(8)
N1 0.0341(11) 0.0431(12) 0.0547(14) -0.0055(10) 0.0074(10) 0.0037(9)
N2 0.0477(13) 0.0439(13) 0.0699(16) 0.0083(12) 0.0192(12) -0.0059(10)
C1 0.0634(19) 0.0483(16) 0.069(2) -0.0045(15) 0.0305(16) 0.0070(14)
C2 0.069(2) 0.077(2) 0.091(3) -0.001(2) 0.022(2) 0.0265(19)
C3 0.061(2) 0.111(3) 0.216(6) 0.106(4) 0.067(3) 0.034(2)
C4 0.088(3) 0.103(4) 0.337(10) 0.095(5) 0.136(5) 0.046(3)
C5 0.151(5) 0.064(3) 0.199(6) 0.023(3) 0.143(5) 0.013(3)
C6 0.152(4) 0.067(2) 0.080(3) 0.004(2) 0.073(3) -0.025(3)
C7 0.088(2) 0.0584(19) 0.059(2) 0.0065(16) 0.0278(18) -0.0065(17)
C8 0.0578(18) 0.0548(17) 0.067(2) 0.0178(15) 0.0379(15) 0.0125(14)
C9 0.068(2) 0.119(3) 0.0425(17) -0.0032(19) 0.0117(15) -0.033(2)
C10 0.0422(15) 0.081(2) 0.0492(17) 0.0275(16) 0.0163(13) 0.0117(14)
C11 0.0343(12) 0.0447(14) 0.0432(14) -0.0002(11) 0.0165(11) 0.0009(11)
C12 0.0580(18) 0.0654(19) 0.0478(17) 0.0091(14) 0.0199(14) -0.0085(15)
C13 0.064(2) 0.104(3) 0.0390(16) 0.0119(17) 0.0175(14) -0.0129(19)
C14 0.0476(16) 0.093(3) 0.0482(18) -0.0205(17) 0.0153(14) -0.0096(17)
C15 0.0334(14) 0.0626(18) 0.0635(19) -0.0188(15) 0.0053(13) 0.0035(13)
C16 0.073(2) 0.059(2) 0.113(3) -0.027(2) -0.021(2) 0.0043(18)
C21 0.0486(15) 0.0396(14) 0.0376(14) -0.0018(11) 0.0118(11) -0.0046(11)
C22 0.0684(19) 0.0377(14) 0.0606(19) 0.0036(13) 0.0199(15) -0.0042(13)
C23 0.092(3) 0.0409(16) 0.063(2) 0.0033(14) 0.0213(18) -0.0204(17)
C24 0.067(2) 0.0621(19) 0.068(2) 0.0033(16) 0.0245(17) -0.0268(17)
C25 0.0510(18) 0.062(2) 0.089(3) 0.0093(17) 0.0251(17) -0.0155(15)
C26 0.060(3) 0.101(4) 0.273(8) 0.039(4) 0.073(4) -0.001(2)

loop_
_atom_type_symbol
_atom_type_description
_atom_type_scat_dispersion_real
_atom_type_scat_dispersion_imag
_atom_type_scat_source
C C 0.0181 0.0091 'International Tables Vol C Tables 4.2.6.8 and 6.1.1.4'
H H 0.0000 0.0000 'International Tables Vol C Tables 4.2.6.8 and 6.1.1.4'
Li Li 0.0008 0.0003 'International Tables Vol C Tables 4.2.6.8 and 6.1.1.4'
N N 0.0311 0.0180 'International Tables Vol C Tables 4.2.6.8 and 6.1.1.4'
O O 0.0492 0.0322 'International Tables Vol C Tables 4.2.6.8 and 6.1.1.4'
Al Al 0.2130 0.2455 'International Tables Vol C Tables 4.2.6.8 and 6.1.1.4'

loop_
_geom_angle_atom_site_label_1
_geom_angle_atom_site_label_2
_geom_angle_atom_site_label_3
_geom_angle
_geom_angle_site_symmetry_1
_geom_angle_site_symmetry_3
O1 Al1 C1 117.47(12) . .
O1 Al1 C11 100.82(10) . .
C1 Al1 C11 111.73(12) . .
O1 Al1 C21 106.35(10) . .
C1 Al1 C21 110.21(13) . .
C11 Al1 C21 109.71(11) . .
O1 Al1 Li1 37.62(12) . .
C1 Al1 Li1 132.46(14) . .
C11 Al1 Li1 63.26(13) . .
C21 Al1 Li1 115.76(12) . .
O1 Al1 Li1 47.02(11) . 3_666
C1 Al1 Li1 149.30(15) . 3_666
C11 Al1 Li1 98.24(13) . 3_666
C21 Al1 Li1 63.05(12) . 3_666
Li1 Al1 Li1 56.23(15) . 3_666
O1 Li1 N2 128.1(3) . 3_666
O1 Li1 N1 100.7(2) . .
N2 Li1 N1 123.0(3) 3_666 .
O1 Li1 O1 94.4(2) . 3_666
N2 Li1 O1 97.5(2) 3_666 3_666
N1 Li1 O1 107.0(2) . 3_666
O1 Li1 Li1 52.29(17) . 3_666
N2 Li1 Li1 121.3(3) 3_666 3_666
N1 Li1 Li1 110.9(3) . 3_666
O1 Li1 Li1 42.14(15) 3_666 3_666
O1 Li1 Al1 34.25(10) . .
N2 Li1 Al1 157.7(3) 3_666 .
N1 Li1 Al1 67.13(14) . .
O1 Li1 Al1 97.64(16) 3_666 .
Li1 Li1 Al1 63.21(17) 3_666 .
O1 Li1 Al1 103.71(18) . 3_666
N2 Li1 Al1 65.20(14) 3_666 3_666
N1 Li1 Al1 135.4(3) . 3_666
O1 Li1 Al1 34.90(8) 3_666 3_666
Li1 Li1 Al1 60.57(16) 3_666 3_666
Al1 Li1 Al1 123.77(15) . 3_666
C10 O1 Al1 128.32(19) . .
C10 O1 Li1 119.6(2) . .
Al1 O1 Li1 108.13(17) . .
C10 O1 Li1 103.9(2) . 3_666
Al1 O1 Li1 98.08(14) . 3_666
Li1 O1 Li1 85.6(2) . 3_666
C15 N1 C11 119.9(3) . .
C15 N1 Li1 130.6(2) . .
C11 N1 Li1 107.0(2) . .
C25 N2 C21 120.6(3) . .
C25 N2 Li1 126.6(3) . 3_666
C21 N2 Li1 112.7(2) . 3_666
C2 C1 Al1 118.0(2) . .
C2 C1 H1A 107.8 . .
Al1 C1 H1A 107.8 . .
C2 C1 H1B 107.8 . .
Al1 C1 H1B 107.8 . .
H1A C1 H1B 107.1 . .
C1 C2 H2A 109.5 . .
C1 C2 H2B 109.5 . .
H2A C2 H2B 109.5 . .
C1 C2 H2C 109.5 . .
H2A C2 H2C 109.5 . .
H2B C2 H2C 109.5 . .
C8 C3 C4 120.3(4) . .
C8 C3 H3 119.8 . .
C4 C3 H3 119.8 . .
C5 C4 C3 120.2(5) . .
C5 C4 H4 119.9 . .
C3 C4 H4 119.9 . .
C6 C5 C4 120.4(4) . .
C6 C5 H5 119.8 . .
C4 C5 H5 119.8 . .
C5 C6 C7 120.6(4) . .
C5 C6 H6 119.7 . .
C7 C6 H6 119.7 . .
C6 C7 C8 121.3(4) . .
C6 C7 H7 119.4 . .
C8 C7 H7 119.4 . .
C3 C8 C7 117.1(3) . .
C3 C8 C10 124.1(3) . .
C7 C8 C10 118.8(3) . .
C10 C9 H9A 109.5 . .
C10 C9 H9B 109.5 . .
H9A C9 H9B 109.5 . .
C10 C9 H9C 109.5 . .
H9A C9 H9C 109.5 . .
H9B C9 H9C 109.5 . .
O1 C10 C8 113.9(2) . .
O1 C10 C9 111.1(2) . .
C8 C10 C9 109.6(3) . .
O1 C10 H10 107.3 . .
C8 C10 H10 107.3 . .
C9 C10 H10 107.3 . .
N1 C11 C12 119.1(3) . .
N1 C11 Al1 119.84(19) . .
C12 C11 Al1 121.0(2) . .
C13 C12 C11 120.6(3) . .
C13 C12 H12 119.7 . .
C11 C12 H12 119.7 . .
C14 C13 C12 119.5(3) . .
C14 C13 H13 120.3 . .
C12 C13 H13 120.3 . .
C13 C14 C15 119.0(3) . .
C13 C14 H14 120.5 . .
C15 C14 H14 120.5 . .
N1 C15 C14 122.0(3) . .
N1 C15 C16 118.0(3) . .
C14 C15 C16 120.0(3) . .
C15 C16 H16A 109.5 . .
C15 C16 H16B 109.5 . .
H16A C16 H16B 109.5 . .
C15 C16 H16C 109.5 . .
H16A C16 H16C 109.5 . .
H16B C16 H16C 109.5 . .
N2 C21 C22 118.1(3) . .
N2 C21 Al1 119.03(18) . .
C22 C21 Al1 122.9(2) . .
C23 C22 C21 121.4(3) . .
C23 C22 H22 119.3 . .
C21 C22 H22 119.3 . .
C24 C23 C22 119.4(3) . .
C24 C23 H23 120.3 . .
C22 C23 H23 120.3 . .
C23 C24 C25 118.9(3) . .
C23 C24 H24 120.6 . .
C25 C24 H24 120.6 . .
N2 C25 C24 121.6(3) . .
N2 C25 C26 118.3(3) . .
C24 C25 C26 120.1(3) . .
C25 C26 H26A 109.5 . .
C25 C26 H26B 109.5 . .
H26A C26 H26B 109.5 . .
C25 C26 H26C 109.5 . .
H26A C26 H26C 109.5 . .
H26B C26 H26C 109.5 . .

loop_
_geom_bond_atom_site_label_1
_geom_bond_atom_site_label_2
_geom_bond_distance
_geom_bond_site_symmetry_2
Al1 O1 1.8026(18) .
Al1 C1 1.988(3) .
Al1 C11 2.017(3) .
Al1 C21 2.017(3) .
Al1 Li1 3.044(5) .
Al1 Li1 3.120(5) 3_666
Li1 O1 1.955(6) .
Li1 N2 2.036(5) 3_666
Li1 N1 2.073(5) .
Li1 O1 2.305(5) 3_666
Li1 Li1 2.905(9) 3_666
Li1 Al1 3.120(5) 3_666
O1 C10 1.437(3) .
O1 Li1 2.305(5) 3_666
N1 C15 1.354(4) .
N1 C11 1.362(3) .
N2 C25 1.351(4) .
N2 C21 1.353(4) .
N2 Li1 2.036(5) 3_666
C1 C2 1.493(5) .
C1 H1A 0.9900 .
C1 H1B 0.9900 .
C2 H2A 0.9800 .
C2 H2B 0.9800 .
C2 H2C 0.9800 .
C3 C8 1.367(5) .
C3 C4 1.405(6) .
C3 H3 0.9500 .
C4 C5 1.346(8) .
C4 H4 0.9500 .
C5 C6 1.324(7) .
C5 H5 0.9500 .
C6 C7 1.379(6) .
C6 H6 0.9500 .
C7 C8 1.383(4) .
C7 H7 0.9500 .
C8 C10 1.512(4) .
C9 C10 1.516(5) .
C9 H9A 0.9800 .
C9 H9B 0.9800 .
C9 H9C 0.9800 .
C10 H10 1.0000 .
C11 C12 1.393(4) .
C12 C13 1.378(5) .
C12 H12 0.9500 .
C13 C14 1.370(5) .
C13 H13 0.9500 .
C14 C15 1.376(5) .
C14 H14 0.9500 .
C15 C16 1.498(5) .
C16 H16A 0.9800 .
C16 H16B 0.9800 .
C16 H16C 0.9800 .
C21 C22 1.395(4) .
C22 C23 1.379(5) .
C22 H22 0.9500 .
C23 C24 1.349(5) .
C23 H23 0.9500 .
C24 C25 1.389(5) .
C24 H24 0.9500 .
C25 C26 1.490(5) .
C26 H26A 0.9800 .
C26 H26B 0.9800 .
C26 H26C 0.9800 .

loop_
_geom_torsion_atom_site_label_1
_geom_torsion_atom_site_label_2
_geom_torsion_atom_site_label_3
_geom_torsion_atom_site_label_4
_geom_torsion
_geom_torsion_site_symmetry_1
_geom_torsion_site_symmetry_4
C1 Al1 O1 C10 -32.3(2) . .
C11 Al1 O1 C10 -153.9(2) . .
C21 Al1 O1 C10 91.6(2) . .
Li1 Al1 O1 C10 -157.2(3) . .
Li1 Al1 O1 C10 114.9(3) 3_666 .
C1 Al1 O1 Li1 124.9(2) . .
C11 Al1 O1 Li1 3.27(19) . .
C21 Al1 O1 Li1 -111.18(19) . .
Li1 Al1 O1 Li1 -88.0(2) 3_666 .
C1 Al1 O1 Li1 -147.17(18) . 3_666
C11 Al1 O1 Li1 91.22(17) . 3_666
C21 Al1 O1 Li1 -23.23(18) . 3_666
Li1 Al1 O1 Li1 88.0(2) . 3_666
C8 C3 C4 C5 -1.1(10) . .
C3 C4 C5 C6 -0.7(10) . .
C4 C5 C6 C7 0.0(8) . .
C5 C6 C7 C8 2.4(6) . .
C4 C3 C8 C7 3.4(8) . .
C4 C3 C8 C10 -174.6(5) . .
C6 C7 C8 C3 -4.1(6) . .
C6 C7 C8 C10 174.0(3) . .
Al1 O1 C10 C8 96.5(3) . .
Li1 O1 C10 C8 -58.4(3) . .
Li1 O1 C10 C8 -151.2(2) 3_666 .
Al1 O1 C10 C9 -27.9(3) . .
Li1 O1 C10 C9 177.2(3) . .
Li1 O1 C10 C9 84.4(3) 3_666 .
C3 C8 C10 O1 -36.5(5) . .
C7 C8 C10 O1 145.5(3) . .
C3 C8 C10 C9 88.7(5) . .
C7 C8 C10 C9 -89.3(4) . .
C15 N1 C11 C12 -1.1(4) . .
Li1 N1 C11 C12 162.9(3) . .
C15 N1 C11 Al1 177.20(19) . .
Li1 N1 C11 Al1 -18.8(3) . .
N1 C11 C12 C13 0.7(4) . .
Al1 C11 C12 C13 -177.6(2) . .
C11 C12 C13 C14 0.1(5) . .
C12 C13 C14 C15 -0.6(5) . .
C11 N1 C15 C14 0.7(4) . .
Li1 N1 C15 C14 -159.0(3) . .
C11 N1 C15 C16 -178.2(3) . .
Li1 N1 C15 C16 22.1(5) . .
C13 C14 C15 N1 0.2(5) . .
C13 C14 C15 C16 179.0(3) . .
C25 N2 C21 C22 0.0(4) . .
Li1 N2 C21 C22 176.2(3) 3_666 .
C25 N2 C21 Al1 -179.3(3) . .
Li1 N2 C21 Al1 -3.1(3) 3_666 .
N2 C21 C22 C23 -1.1(4) . .
Al1 C21 C22 C23 178.2(2) . .
C21 C22 C23 C24 0.4(5) . .
C22 C23 C24 C25 1.4(5) . .
C21 N2 C25 C24 1.7(5) . .
Li1 N2 C25 C24 -173.9(3) 3_666 .
C21 N2 C25 C26 -178.6(4) . .
Li1 N2 C25 C26 5.8(6) 3_666 .
C23 C24 C25 N2 -2.5(6) . .
C23 C24 C25 C26 177.9(5) . .
